data_7719057
loop_
_publ_author_name
'N&#x11b;mec, Vlastimil'
'Samsonov, Maksim A.'
'R&#x16f;&#x17e;i&#x10d;kov&#xe1;, Zde&#x148;ka'
'Vr&#xe1;na, Jan'
'R&#x16f;&#x17e;i&#x10d;ka, Ale&#x161;'

_publ_section_title
;
 The investigation of the steric hindrance of anilines by means of
 reactions with PCl<sub>3</sub> and BCl<sub>3</sub>.
;
_journal_issue 31
_journal_name_full 'Dalton transactions (Cambridge, England : 2003)'
_journal_page_first 11845
_journal_page_last 11856
_journal_paper_doi 10.1039/d5dt01182e
_journal_volume 54
_journal_year 2025
_chemical_formula_sum 'C36 H35 N2 P'
_chemical_formula_weight 526.63
_space_group_crystal_system monoclinic
_space_group_IT_number 14
_space_group_name_Hall '-P 2yn'
_space_group_name_H-M_alt 'P 1 21/n 1'
_atom_sites_solution_hydrogens geom
_audit_creation_method SHELXL-2019/1
_audit_update_record
;
2025-07-01 deposited with the CCDC.	2025-07-02 downloaded from the CCDC.
;
_cell_angle_alpha 90
_cell_angle_beta 95.981(4)
_cell_angle_gamma 90
_cell_formula_units_Z 8
_cell_length_a 17.1172(10)
_cell_length_b 19.6438(9)
_cell_length_c 17.6044(9)
_cell_measurement_reflns_used 100464
_cell_measurement_temperature 150(2)
_cell_measurement_theta_max 78
_cell_measurement_theta_min 1
_cell_volume 5887.2(5)
_computing_cell_refinement 'APEX4 v2022.10-0 (Bruker AXS)'
_computing_data_collection 'Bruker Instrument Service vV6.2.3'
_computing_data_reduction 'SAINT V8.37A (Bruker AXS Inc., 2015)'
_computing_molecular_graphics 'Platon (Spek, 2009)'
_computing_publication_material 'Platon (Spek, 2009)'
_computing_structure_refinement 'SHELXL-2019/1 (Sheldrick, 2019)'
_computing_structure_solution 'XT, VERSION 2014/5'
_diffrn_ambient_temperature 150(2)
_diffrn_detector_area_resol_mean 10.4167
_diffrn_measured_fraction_theta_full 0.996
_diffrn_measured_fraction_theta_max 0.987
_diffrn_measurement_device_type 'Bruker D8 - Venture'
_diffrn_measurement_method '\f and \w scans to fill the Ewald sphere'
_diffrn_radiation_type CuK\a
_diffrn_radiation_wavelength 1.54178
_diffrn_reflns_av_R_equivalents 0.0758
_diffrn_reflns_av_unetI/netI 0.0400
_diffrn_reflns_Laue_measured_fraction_full 0.996
_diffrn_reflns_Laue_measured_fraction_max 0.987
_diffrn_reflns_limit_h_max 20
_diffrn_reflns_limit_h_min -17
_diffrn_reflns_limit_k_max 24
_diffrn_reflns_limit_k_min -24
_diffrn_reflns_limit_l_max 22
_diffrn_reflns_limit_l_min -22
_diffrn_reflns_number 100464
_diffrn_reflns_point_group_measured_fraction_full 0.996
_diffrn_reflns_point_group_measured_fraction_max 0.987
_diffrn_reflns_theta_full 67.679
_diffrn_reflns_theta_max 78.974
_diffrn_reflns_theta_min 3.381
_diffrn_source 'sealed X-ray tube'
_exptl_absorpt_coefficient_mu 1.017
_exptl_absorpt_correction_T_max 0.7542
_exptl_absorpt_correction_T_min 0.4438
_exptl_absorpt_correction_type multi-scan
_exptl_absorpt_process_details
;
SADABS-2016/2 - Bruker AXS area detector
scaling and absorption correction
Reference: Krause, L., Herbst-Irmer, R., Sheldrick G.M. & Stalke D.,
 J. Appl. Cryst. 48 (2015) 3-10.
;
_exptl_crystal_colour 'light yellow'
_exptl_crystal_density_diffrn 1.188
_exptl_crystal_description block
_exptl_crystal_F_000 2240
_exptl_crystal_size_max 0.568
_exptl_crystal_size_mid 0.253
_exptl_crystal_size_min 0.122
_refine_diff_density_max 0.371
_refine_diff_density_min -0.442
_refine_diff_density_rms 0.052
_refine_ls_extinction_method none
_refine_ls_goodness_of_fit_ref 1.041
_refine_ls_hydrogen_treatment constr
_refine_ls_matrix_type full
_refine_ls_number_parameters 711
_refine_ls_number_reflns 12563
_refine_ls_number_restraints 614
_refine_ls_restrained_S_all 1.026
_refine_ls_R_factor_all 0.0702
_refine_ls_R_factor_gt 0.0558
_refine_ls_shift/su_max 0.000
_refine_ls_shift/su_mean 0.000
_refine_ls_structure_factor_coef Fsqd
_refine_ls_weighting_details 'w=1/[\s^2^(Fo^2^)+(0.0716P)^2^+3.6850P] where P=(Fo^2^+2Fc^2^)/3'
_refine_ls_weighting_scheme calc
_refine_ls_wR_factor_gt 0.1417
_refine_ls_wR_factor_ref 0.1521
_reflns_Friedel_coverage 0.000
_reflns_number_gt 10292
_reflns_number_total 12563
_reflns_threshold_expression 'I > 2\s(I)'
_cod_data_source_file d5dt01182e3.cif
_cod_data_source_block cu_jvr200224P1
_cod_depositor_comments 'Adding full bibliography for 7719051--7719060.cif.'
_cod_original_sg_symbol_H-M 'P 21/n'
_cod_database_code 7719057
_shelx_shelxl_version_number 2019/1
_shelx_space_group_comment
;
The symmetry employed for this shelxl refinement is uniquely defined
by the following loop, which should always be used as a source of
symmetry information in preference to the above space-group names.
They are only intended as comments.
;
_shelx_estimated_absorpt_t_min 0.596
_shelx_estimated_absorpt_t_max 0.886
_exptl_absorpt_special_details
;
The ratio of minimum to maximum
apparent transmission was 0.588
;

loop_
_space_group_symop_operation_xyz
'x, y, z'
'-x+1/2, y+1/2, -z+1/2'
'-x, -y, -z'
'x-1/2, -y-1/2, z-1/2'

loop_
_atom_site_label
_atom_site_type_symbol
_atom_site_fract_x
_atom_site_fract_y
_atom_site_fract_z
_atom_site_U_iso_or_equiv
_atom_site_adp_type
_atom_site_occupancy
_atom_site_site_symmetry_order
_atom_site_calc_flag
_atom_site_refinement_flags_posn
_atom_site_refinement_flags_adp
_atom_site_refinement_flags_occupancy
_atom_site_disorder_assembly
_atom_site_disorder_group
P1 P 0.32721(3) 0.21761(2) 0.28207(3) 0.02971(12) Uani 1 1 d . . . . .
C1' C 0.69243(9) 0.42813(9) 0.35129(10) 0.0220(3) Uani 1 1 d . . . . .
C1 C 0.19858(10) 0.21994(9) 0.35198(10) 0.0225(3) Uani 1 1 d . . . . .
N1 N 0.23672(9) 0.21680(7) 0.28539(8) 0.0257(3) Uani 1 1 d . . . . .
P2 P 0.82021(3) 0.42575(3) 0.27867(3) 0.03312(13) Uani 1 1 d . . . . .
C2' C 0.66433(9) 0.49164(9) 0.37643(10) 0.0218(3) Uani 1 1 d . . . . .
C2 C 0.18361(9) 0.28455(9) 0.38416(10) 0.0225(3) Uani 1 1 d . . . . .
N2 N 0.33770(12) 0.22003(9) 0.18999(11) 0.0412(4) Uani 1 1 d . . . . .
N3 N 0.73044(9) 0.42528(8) 0.28485(9) 0.0264(3) Uani 1 1 d . . . . .
C3' C 0.63170(9) 0.49357(9) 0.44589(10) 0.0230(3) Uani 1 1 d . . . . .
H3' H 0.614446 0.535853 0.464332 0.028 Uiso 1 1 calc R U . . .
C3 C 0.15570(10) 0.28594(9) 0.45586(10) 0.0258(4) Uani 1 1 d . . . . .
H3 H 0.148898 0.328580 0.479773 0.031 Uiso 1 1 calc R U . . .
N4 N 0.82663(13) 0.42050(10) 0.18566(12) 0.0474(5) Uani 1 1 d . . . . .
C4' C 0.62399(10) 0.43503(9) 0.48845(10) 0.0253(4) Uani 1 1 d . . . . .
H4' H 0.604327 0.437754 0.536870 0.030 Uiso 1 1 calc R U . . .
C4 C 0.13767(11) 0.22669(10) 0.49304(11) 0.0286(4) Uani 1 1 d . . . . .
H4 H 0.121641 0.228704 0.543060 0.034 Uiso 1 1 calc R U . . .
C6 C 0.17198(10) 0.15951(9) 0.38542(10) 0.0235(3) Uani 1 1 d . . . . .
C6' C 0.67768(9) 0.36715(9) 0.39096(10) 0.0223(3) Uani 1 1 d . . . . .
C5 C 0.14316(10) 0.16432(9) 0.45676(10) 0.0261(4) Uani 1 1 d . . . . .
H5 H 0.127046 0.124161 0.480842 0.031 Uiso 1 1 calc R U . . .
C5' C 0.64504(10) 0.37251(9) 0.46024(10) 0.0237(3) Uani 1 1 d . . . . .
H5' H 0.637100 0.332423 0.488630 0.028 Uiso 1 1 calc R U . . .
C7 C 0.19825(10) 0.35113(9) 0.34005(10) 0.0225(3) Uani 1 1 d . . . . .
C7' C 0.66843(10) 0.55631(9) 0.32619(10) 0.0229(3) Uani 1 1 d . . . . .
C9 C 0.31873(11) 0.38891(9) 0.27440(11) 0.0279(4) Uani 1 1 d . . . . .
H9 H 0.285161 0.397474 0.228961 0.033 Uiso 1 1 calc R U . . .
C9' C 0.78220(11) 0.58943(9) 0.24866(11) 0.0299(4) Uani 1 1 d . . . . .
H9' H 0.746090 0.592251 0.203980 0.036 Uiso 1 1 calc R U . . .
C8 C 0.28707(10) 0.36296(9) 0.33823(10) 0.0229(3) Uani 1 1 d . . . . .
C8' C 0.75476(10) 0.57349(9) 0.31842(10) 0.0240(3) Uani 1 1 d . . . . .
C10' C 0.86183(12) 0.60129(10) 0.24351(13) 0.0371(5) Uani 1 1 d . . . . .
H10' H 0.879723 0.610598 0.195278 0.045 Uiso 1 1 calc R U . . .
C10 C 0.39900(11) 0.40253(10) 0.27614(12) 0.0334(4) Uani 1 1 d . . . . .
H10 H 0.419561 0.419266 0.231661 0.040 Uiso 1 1 calc R U . . .
C11 C 0.44895(11) 0.39181(10) 0.34236(13) 0.0338(4) Uani 1 1 d . . . . .
H11 H 0.503356 0.401951 0.343875 0.041 Uiso 1 1 calc R U . . .
C11' C 0.91494(12) 0.59953(10) 0.30859(14) 0.0386(5) Uani 1 1 d . . . . .
H11' H 0.969287 0.607001 0.305145 0.046 Uiso 1 1 calc R U . . .
C12 C 0.41814(11) 0.36602(10) 0.40631(12) 0.0326(4) Uani 1 1 d . . . . .
H12 H 0.451822 0.358198 0.451852 0.039 Uiso 1 1 calc R U . . .
C12' C 0.88775(11) 0.58671(10) 0.37896(13) 0.0342(4) Uani 1 1 d . . . . .
H12' H 0.923414 0.587221 0.424078 0.041 Uiso 1 1 calc R U . . .
C13 C 0.33847(10) 0.35154(10) 0.40439(10) 0.0272(4) Uani 1 1 d . . . . .
H13 H 0.318509 0.333610 0.448613 0.033 Uiso 1 1 calc R U . . .
C13' C 0.80902(10) 0.57322(9) 0.38360(11) 0.0274(4) Uani 1 1 d . . . . .
H13' H 0.791507 0.563600 0.431926 0.033 Uiso 1 1 calc R U . . .
C14' C 0.62745(10) 0.61803(9) 0.35988(10) 0.0252(4) Uani 1 1 d . . . . .
C14 C 0.16241(10) 0.41325(9) 0.37771(10) 0.0232(3) Uani 1 1 d . . . . .
C15 C 0.20699(10) 0.46820(9) 0.40747(10) 0.0257(4) Uani 1 1 d . . . . .
H15 H 0.262437 0.467235 0.407101 0.031 Uiso 1 1 calc R U . . .
C15' C 0.66761(11) 0.67677(9) 0.38558(11) 0.0296(4) Uani 1 1 d . . . . .
H15' H 0.723161 0.678459 0.386474 0.036 Uiso 1 1 calc R U . . .
C16' C 0.62724(14) 0.73321(11) 0.41004(13) 0.0389(5) Uani 1 1 d . . . . .
H16' H 0.655727 0.772578 0.427864 0.047 Uiso 1 1 calc R U . . .
C16 C 0.17175(11) 0.52461(10) 0.43780(11) 0.0311(4) Uani 1 1 d . . . . .
H16 H 0.203278 0.561648 0.457548 0.037 Uiso 1 1 calc R U . . .
C18 C 0.04562(11) 0.47283(10) 0.40990(12) 0.0331(4) Uani 1 1 d . . . . .
H18 H -0.009819 0.474192 0.410268 0.040 Uiso 1 1 calc R U . . .
C18' C 0.50562(12) 0.67399(12) 0.38423(13) 0.0391(5) Uani 1 1 d . . . . .
H18' H 0.450065 0.672667 0.383427 0.047 Uiso 1 1 calc R U . . .
C17 C 0.09107(12) 0.52698(10) 0.43931(12) 0.0336(4) Uani 1 1 d . . . . .
H17 H 0.067142 0.565307 0.460275 0.040 Uiso 1 1 calc R U . . .
C17' C 0.54616(14) 0.73241(12) 0.40858(13) 0.0427(5) Uani 1 1 d . . . . .
H17' H 0.518801 0.771271 0.424023 0.051 Uiso 1 1 calc R U . . .
C19 C 0.08072(10) 0.41672(9) 0.37996(11) 0.0285(4) Uani 1 1 d . . . . .
H19 H 0.048838 0.379778 0.360525 0.034 Uiso 1 1 calc R U . . .
C19' C 0.54531(11) 0.61762(10) 0.36108(11) 0.0323(4) Uani 1 1 d . . . . .
H19' H 0.516544 0.577725 0.345639 0.039 Uiso 1 1 calc R U . . .
C20 C 0.15454(11) 0.34699(9) 0.25799(10) 0.0277(4) Uani 1 1 d . . . . .
H20A H 0.153900 0.392086 0.234120 0.042 Uiso 1 1 calc R U . . .
H20B H 0.100485 0.331550 0.260846 0.042 Uiso 1 1 calc R U . . .
H20C H 0.181750 0.314746 0.227409 0.042 Uiso 1 1 calc R U . . .
C20' C 0.62201(11) 0.54207(10) 0.24718(10) 0.0299(4) Uani 1 1 d . . . . .
H20D H 0.616732 0.584385 0.217600 0.045 Uiso 1 1 calc R U . . .
H20E H 0.569732 0.524556 0.254565 0.045 Uiso 1 1 calc R U . . .
H20F H 0.650297 0.508299 0.219545 0.045 Uiso 1 1 calc R U . . .
C21 C 0.17825(10) 0.08967(9) 0.34508(10) 0.0248(4) Uani 1 1 d . . . . .
C21' C 0.69584(10) 0.29675(9) 0.35647(10) 0.0229(3) Uani 1 1 d . . . . .
C22 C 0.13408(10) 0.03238(9) 0.38296(10) 0.0261(4) Uani 1 1 d . . . . .
C22' C 0.66001(10) 0.23863(9) 0.40071(10) 0.0243(3) Uani 1 1 d . . . . .
C23' C 0.57824(11) 0.23399(10) 0.39938(12) 0.0296(4) Uani 1 1 d . . . . .
H23' H 0.546299 0.267706 0.372847 0.035 Uiso 1 1 calc R U . . .
C23 C 0.05206(11) 0.03621(11) 0.38399(11) 0.0326(4) Uani 1 1 d . . . . .
H23 H 0.025288 0.076452 0.366262 0.039 Uiso 1 1 calc R U . . .
C24 C 0.00956(12) -0.01712(12) 0.41013(12) 0.0375(5) Uani 1 1 d . . . . .
H24 H -0.045848 -0.013279 0.409309 0.045 Uiso 1 1 calc R U . . .
C24' C 0.54266(11) 0.18167(10) 0.43562(13) 0.0347(4) Uani 1 1 d . . . . .
H24' H 0.487053 0.180000 0.434086 0.042 Uiso 1 1 calc R U . . .
C25 C 0.04678(13) -0.07607(11) 0.43751(13) 0.0400(5) Uani 1 1 d . . . . .
H25 H 0.017497 -0.112605 0.455726 0.048 Uiso 1 1 calc R U . . .
C25' C 0.58813(13) 0.13182(12) 0.47408(14) 0.0432(5) Uani 1 1 d . . . . .
H25' H 0.564152 0.096073 0.499634 0.052 Uiso 1 1 calc R U . . .
C26' C 0.66886(13) 0.13467(13) 0.47485(15) 0.0497(6) Uani 1 1 d . . . . .
H26' H 0.700364 0.100053 0.500229 0.060 Uiso 1 1 calc R U . . .
C26 C 0.12768(13) -0.08077(11) 0.43783(13) 0.0396(5) Uani 1 1 d . . . . .
H26 H 0.154104 -0.120865 0.456572 0.048 Uiso 1 1 calc R U . . .
C27 C 0.17061(11) -0.02714(10) 0.41087(12) 0.0323(4) Uani 1 1 d . . . . .
H27 H 0.225966 -0.031363 0.411587 0.039 Uiso 1 1 calc R U . . .
C27' C 0.70462(11) 0.18767(11) 0.43888(13) 0.0362(5) Uani 1 1 d . . . . .
H27' H 0.760251 0.188993 0.440482 0.043 Uiso 1 1 calc R U . . .
C28 C 0.26564(10) 0.07154(9) 0.34676(11) 0.0254(4) Uani 1 1 d . . . . .
C28' C 0.78528(10) 0.28606(9) 0.35888(10) 0.0231(3) Uani 1 1 d . . . . .
C29 C 0.29933(13) 0.04864(10) 0.28304(13) 0.0368(5) Uani 1 1 d . . . . .
H29 H 0.267344 0.042488 0.236118 0.044 Uiso 1 1 calc R U . . .
C29' C 0.81929(11) 0.25212(10) 0.30103(11) 0.0306(4) Uani 1 1 d . . . . .
H29' H 0.786806 0.236919 0.257273 0.037 Uiso 1 1 calc R U . . .
C30 C 0.37923(14) 0.03459(12) 0.28699(16) 0.0482(6) Uani 1 1 d . . . . .
H30 H 0.401566 0.020255 0.242465 0.058 Uiso 1 1 calc R U . . .
C30' C 0.89971(12) 0.24004(11) 0.30598(13) 0.0366(5) Uani 1 1 d . . . . .
H30' H 0.921527 0.217990 0.265045 0.044 Uiso 1 1 calc R U . . .
C31 C 0.42635(13) 0.04131(12) 0.35507(17) 0.0505(6) Uani 1 1 d . . . . .
H31 H 0.481021 0.032016 0.357538 0.061 Uiso 1 1 calc R U . . .
C31' C 0.94823(11) 0.25982(11) 0.36989(13) 0.0351(4) Uani 1 1 d . . . . .
H31' H 1.002976 0.250564 0.373801 0.042 Uiso 1 1 calc R U . . .
C32 C 0.39301(12) 0.06180(11) 0.41998(15) 0.0413(5) Uani 1 1 d . . . . .
H32 H 0.424651 0.064975 0.467494 0.050 Uiso 1 1 calc R U . . .
C32' C 0.91536(11) 0.29353(11) 0.42838(12) 0.0342(4) Uani 1 1 d . . . . .
H32' H 0.947995 0.307595 0.472553 0.041 Uiso 1 1 calc R U . . .
C33 C 0.31402(11) 0.07760(10) 0.41571(12) 0.0297(4) Uani 1 1 d . . . . .
H33 H 0.292179 0.092784 0.460175 0.036 Uiso 1 1 calc R U . . .
C33' C 0.83528(11) 0.30681(10) 0.42279(11) 0.0288(4) Uani 1 1 d . . . . .
H33' H 0.814003 0.330389 0.463022 0.035 Uiso 1 1 calc R U . . .
C34 C 0.13741(12) 0.09430(10) 0.26217(11) 0.0338(4) Uani 1 1 d . . . . .
H34A H 0.167603 0.124601 0.232016 0.051 Uiso 1 1 calc R U . . .
H34B H 0.084156 0.112376 0.263132 0.051 Uiso 1 1 calc R U . . .
H34C H 0.134703 0.048857 0.239084 0.051 Uiso 1 1 calc R U . . .
C34' C 0.65533(11) 0.29183(9) 0.27309(11) 0.0286(4) Uani 1 1 d . . . . .
H34D H 0.684056 0.319956 0.239361 0.043 Uiso 1 1 calc R U . . .
H34E H 0.601061 0.308093 0.271536 0.043 Uiso 1 1 calc R U . . .
H34F H 0.655417 0.244361 0.255988 0.043 Uiso 1 1 calc R U . . .
C35 C 0.27406(18) 0.22105(16) 0.12826(14) 0.0607(7) Uani 1 1 d . . . . .
H35A H 0.277747 0.262488 0.097845 0.091 Uiso 1 1 calc R U . . .
H35B H 0.223518 0.220291 0.149768 0.091 Uiso 1 1 calc R U . . .
H35C H 0.278106 0.181046 0.095637 0.091 Uiso 1 1 calc R U . . .
C35' C 0.76088(19) 0.41864(15) 0.12592(14) 0.0607(7) Uani 1 1 d . . . . .
H35D H 0.761600 0.459721 0.094405 0.091 Uiso 1 1 calc R U . . .
H35E H 0.711425 0.416644 0.149314 0.091 Uiso 1 1 calc R U . . .
H35F H 0.765431 0.378325 0.093893 0.091 Uiso 1 1 calc R U . . .
C36 C 0.41653(18) 0.22446(16) 0.16663(18) 0.0656(8) Uani 1 1 d . . . . .
H36A H 0.425456 0.186171 0.132905 0.098 Uiso 1 1 calc R U . . .
H36B H 0.455021 0.222814 0.211891 0.098 Uiso 1 1 calc R U . . .
H36C H 0.422275 0.267365 0.139366 0.098 Uiso 1 1 calc R U . . .
C36' C 0.9040(2) 0.42313(16) 0.1592(2) 0.0787(11) Uani 1 1 d . . . . .
H36D H 0.913188 0.381410 0.130915 0.118 Uiso 1 1 calc R U . . .
H36E H 0.943883 0.427156 0.203141 0.118 Uiso 1 1 calc R U . . .
H36F H 0.907287 0.462608 0.125634 0.118 Uiso 1 1 calc R U . . .

loop_
_atom_site_aniso_label
_atom_site_aniso_U_11
_atom_site_aniso_U_22
_atom_site_aniso_U_33
_atom_site_aniso_U_23
_atom_site_aniso_U_13
_atom_site_aniso_U_12
P1 0.0331(3) 0.0270(2) 0.0300(2) -0.00152(18) 0.00834(19) 0.00433(18)
C1' 0.0206(8) 0.0223(8) 0.0226(8) -0.0017(6) 0.0002(6) -0.0020(6)
C1 0.0219(8) 0.0234(8) 0.0216(8) -0.0003(6) -0.0009(6) 0.0019(6)
N1 0.0348(8) 0.0201(7) 0.0227(7) -0.0002(6) 0.0054(6) 0.0029(6)
P2 0.0343(3) 0.0276(3) 0.0397(3) -0.0047(2) 0.0147(2) -0.00652(19)
C2' 0.0194(8) 0.0219(8) 0.0233(8) 0.0008(6) -0.0016(6) -0.0026(6)
C2 0.0190(8) 0.0224(8) 0.0256(8) 0.0007(6) -0.0002(6) 0.0020(6)
N2 0.0555(11) 0.0344(9) 0.0374(10) 0.0011(7) 0.0225(8) 0.0094(8)
N3 0.0344(8) 0.0205(7) 0.0252(7) -0.0003(6) 0.0072(6) -0.0012(6)
C3' 0.0205(8) 0.0220(8) 0.0261(8) -0.0025(6) 0.0008(6) 0.0009(6)
C3 0.0271(9) 0.0241(9) 0.0261(9) -0.0040(7) 0.0026(7) 0.0030(7)
N4 0.0618(12) 0.0358(10) 0.0507(11) -0.0064(8) 0.0345(10) -0.0118(9)
C4' 0.0247(8) 0.0284(9) 0.0230(8) -0.0005(7) 0.0041(6) -0.0032(7)
C4 0.0304(9) 0.0305(9) 0.0251(9) 0.0003(7) 0.0036(7) 0.0028(7)
C6 0.0219(8) 0.0224(8) 0.0253(8) -0.0002(6) -0.0024(6) 0.0028(6)
C6' 0.0196(8) 0.0227(8) 0.0240(8) -0.0009(6) -0.0003(6) -0.0022(6)
C5 0.0264(9) 0.0252(9) 0.0265(9) 0.0032(7) 0.0017(7) 0.0014(7)
C5' 0.0234(8) 0.0220(8) 0.0255(8) 0.0015(7) 0.0021(6) -0.0042(6)
C7 0.0223(8) 0.0207(8) 0.0242(8) 0.0003(6) 0.0010(6) 0.0031(6)
C7' 0.0229(8) 0.0221(8) 0.0230(8) 0.0020(6) -0.0009(6) -0.0002(6)
C9 0.0277(9) 0.0265(9) 0.0293(9) 0.0041(7) 0.0028(7) 0.0051(7)
C9' 0.0330(9) 0.0237(9) 0.0333(10) 0.0073(7) 0.0046(7) 0.0031(7)
C8 0.0224(8) 0.0198(8) 0.0266(8) -0.0012(6) 0.0028(6) 0.0045(6)
C8' 0.0242(8) 0.0184(8) 0.0291(9) 0.0029(7) 0.0019(7) 0.0018(6)
C10' 0.0387(11) 0.0282(10) 0.0468(12) 0.0100(9) 0.0163(9) 0.0020(8)
C10 0.0311(10) 0.0308(10) 0.0397(11) 0.0075(8) 0.0098(8) 0.0034(7)
C11 0.0205(8) 0.0336(10) 0.0474(12) 0.0021(9) 0.0039(8) 0.0036(7)
C11' 0.0255(9) 0.0287(10) 0.0626(14) 0.0039(9) 0.0099(9) -0.0010(7)
C12 0.0263(9) 0.0351(10) 0.0352(10) -0.0015(8) -0.0031(7) 0.0054(7)
C12' 0.0260(9) 0.0278(10) 0.0476(12) -0.0035(8) -0.0020(8) 0.0018(7)
C13 0.0262(9) 0.0296(9) 0.0255(9) -0.0001(7) 0.0021(7) 0.0043(7)
C13' 0.0255(9) 0.0240(9) 0.0321(9) -0.0006(7) -0.0005(7) 0.0016(7)
C14' 0.0274(9) 0.0249(9) 0.0226(8) 0.0055(7) -0.0004(6) 0.0046(7)
C14 0.0225(8) 0.0220(8) 0.0251(8) 0.0023(6) 0.0019(6) 0.0048(6)
C15 0.0217(8) 0.0263(9) 0.0290(9) 0.0004(7) 0.0014(7) 0.0026(6)
C15' 0.0324(9) 0.0249(9) 0.0311(10) 0.0030(7) 0.0007(7) 0.0026(7)
C16' 0.0508(12) 0.0260(10) 0.0402(11) -0.0007(8) 0.0058(9) 0.0044(8)
C16 0.0305(9) 0.0255(9) 0.0371(10) -0.0026(8) 0.0024(8) 0.0019(7)
C18 0.0235(9) 0.0313(10) 0.0455(11) 0.0059(8) 0.0090(8) 0.0068(7)
C18' 0.0335(10) 0.0427(12) 0.0420(12) 0.0097(9) 0.0079(8) 0.0129(9)
C17 0.0337(10) 0.0278(10) 0.0402(11) -0.0008(8) 0.0090(8) 0.0107(7)
C17' 0.0535(13) 0.0344(11) 0.0419(12) 0.0032(9) 0.0132(10) 0.0178(9)
C19 0.0241(9) 0.0244(9) 0.0372(10) 0.0028(7) 0.0037(7) -0.0010(7)
C19' 0.0286(9) 0.0328(10) 0.0349(10) 0.0054(8) -0.0002(7) 0.0026(7)
C20 0.0284(9) 0.0257(9) 0.0278(9) 0.0023(7) -0.0033(7) 0.0042(7)
C20' 0.0290(9) 0.0335(10) 0.0253(9) 0.0018(7) -0.0056(7) 0.0016(7)
C21 0.0269(8) 0.0224(8) 0.0243(8) 0.0001(7) -0.0011(6) 0.0003(6)
C21' 0.0234(8) 0.0205(8) 0.0245(8) -0.0014(6) 0.0012(6) -0.0027(6)
C22 0.0260(9) 0.0250(9) 0.0262(9) -0.0015(7) -0.0025(7) -0.0025(7)
C22' 0.0247(8) 0.0210(8) 0.0268(9) -0.0023(7) 0.0012(6) -0.0042(6)
C23' 0.0272(9) 0.0232(9) 0.0385(10) -0.0024(7) 0.0039(7) -0.0013(7)
C23 0.0267(9) 0.0364(10) 0.0337(10) -0.0005(8) -0.0019(7) 0.0012(7)
C24 0.0248(9) 0.0481(12) 0.0391(11) -0.0031(9) 0.0017(8) -0.0056(8)
C24' 0.0264(9) 0.0316(10) 0.0468(12) -0.0043(9) 0.0071(8) -0.0080(7)
C25 0.0384(11) 0.0383(11) 0.0436(12) 0.0013(9) 0.0061(9) -0.0117(9)
C25' 0.0389(11) 0.0406(12) 0.0495(13) 0.0140(10) 0.0013(9) -0.0157(9)
C26' 0.0372(11) 0.0454(13) 0.0630(15) 0.0263(12) -0.0113(10) -0.0088(10)
C26 0.0376(11) 0.0307(10) 0.0496(13) 0.0074(9) 0.0004(9) -0.0022(8)
C27 0.0259(9) 0.0292(10) 0.0411(11) 0.0046(8) -0.0002(8) -0.0004(7)
C27' 0.0250(9) 0.0362(11) 0.0453(12) 0.0124(9) -0.0068(8) -0.0063(8)
C28 0.0272(9) 0.0179(8) 0.0313(9) -0.0007(7) 0.0042(7) -0.0015(6)
C28' 0.0244(8) 0.0198(8) 0.0253(8) -0.0006(6) 0.0032(6) -0.0034(6)
C29 0.0446(11) 0.0261(10) 0.0417(11) -0.0118(8) 0.0134(9) -0.0051(8)
C29' 0.0308(9) 0.0276(9) 0.0334(10) -0.0095(8) 0.0034(7) -0.0035(7)
C30 0.0450(12) 0.0337(11) 0.0702(16) -0.0210(11) 0.0264(11) -0.0062(9)
C30' 0.0333(10) 0.0330(10) 0.0448(12) -0.0117(9) 0.0104(8) -0.0007(8)
C31 0.0264(10) 0.0358(12) 0.0914(19) -0.0160(12) 0.0164(11) -0.0007(8)
C31' 0.0234(9) 0.0325(10) 0.0498(12) -0.0036(9) 0.0059(8) -0.0011(7)
C32 0.0252(10) 0.0345(11) 0.0629(14) 0.0002(10) -0.0017(9) -0.0009(8)
C32' 0.0273(9) 0.0395(11) 0.0350(10) -0.0056(8) -0.0006(8) -0.0042(8)
C33 0.0248(9) 0.0278(9) 0.0364(10) 0.0023(8) 0.0029(7) -0.0009(7)
C33' 0.0279(9) 0.0311(10) 0.0274(9) -0.0056(7) 0.0028(7) -0.0042(7)
C34 0.0421(11) 0.0291(10) 0.0279(10) -0.0004(8) -0.0071(8) -0.0054(8)
C34' 0.0317(9) 0.0248(9) 0.0281(9) -0.0028(7) -0.0031(7) -0.0036(7)
C35 0.0861(19) 0.0714(19) 0.0255(11) 0.0025(11) 0.0110(11) 0.0211(15)
C35' 0.095(2) 0.0578(17) 0.0319(12) -0.0032(11) 0.0196(12) -0.0068(14)
C36 0.0726(18) 0.0632(18) 0.0694(19) 0.0140(14) 0.0472(15) 0.0231(14)
C36' 0.087(2) 0.0647(19) 0.097(2) -0.0309(17) 0.0693(19) -0.0340(16)

loop_
_atom_type_symbol
_atom_type_description
_atom_type_scat_dispersion_real
_atom_type_scat_dispersion_imag
_atom_type_scat_source
C C 0.0181 0.0091 'International Tables Vol C Tables 4.2.6.8 and 6.1.1.4'
H H 0.0000 0.0000 'International Tables Vol C Tables 4.2.6.8 and 6.1.1.4'
N N 0.0311 0.0180 'International Tables Vol C Tables 4.2.6.8 and 6.1.1.4'
P P 0.2955 0.4335 'International Tables Vol C Tables 4.2.6.8 and 6.1.1.4'

loop_
_geom_angle_atom_site_label_1
_geom_angle_atom_site_label_2
_geom_angle_atom_site_label_3
_geom_angle
_geom_angle_site_symmetry_1
_geom_angle_site_symmetry_3
_geom_angle_publ_flag
N1 P1 N2 104.34(9) . . ?
N3 C1' C6' 119.94(15) . . ?
N3 C1' C2' 119.80(15) . . ?
C6' C1' C2' 120.15(16) . . ?
N1 C1 C6 120.48(15) . . ?
N1 C1 C2 119.39(15) . . ?
C6 C1 C2 120.08(16) . . ?
C1 N1 P1 125.67(12) . . ?
N3 P2 N4 103.73(10) . . ?
C3' C2' C1' 118.34(15) . . ?
C3' C2' C7' 121.46(15) . . ?
C1' C2' C7' 120.18(15) . . ?
C3 C2 C1 118.03(16) . . ?
C3 C2 C7 121.56(15) . . ?
C1 C2 C7 120.41(15) . . ?
C36 N2 C35 115.6(2) . . ?
C36 N2 P1 118.60(19) . . ?
C35 N2 P1 125.73(17) . . ?
C1' N3 P2 127.54(13) . . ?
C4' C3' C2' 121.33(16) . . ?
C4' C3' H3' 119.3 . . ?
C2' C3' H3' 119.3 . . ?
C4 C3 C2 121.66(17) . . ?
C4 C3 H3 119.2 . . ?
C2 C3 H3 119.2 . . ?
C36' N4 C35' 115.5(2) . . ?
C36' N4 P2 118.2(2) . . ?
C35' N4 P2 126.08(17) . . ?
C3' C4' C5' 119.88(16) . . ?
C3' C4' H4' 120.1 . . ?
C5' C4' H4' 120.1 . . ?
C3 C4 C5 119.63(17) . . ?
C3 C4 H4 120.2 . . ?
C5 C4 H4 120.2 . . ?
C5 C6 C1 118.27(16) . . ?
C5 C6 C21 121.16(16) . . ?
C1 C6 C21 120.53(16) . . ?
C5' C6' C1' 118.21(16) . . ?
C5' C6' C21' 121.48(15) . . ?
C1' C6' C21' 120.29(15) . . ?
C4 C5 C6 121.27(17) . . ?
C4 C5 H5 119.4 . . ?
C6 C5 H5 119.4 . . ?
C4' C5' C6' 121.45(16) . . ?
C4' C5' H5' 119.3 . . ?
C6' C5' H5' 119.3 . . ?
C8 C7 C14 109.03(14) . . ?
C8 C7 C2 110.35(13) . . ?
C14 C7 C2 110.98(14) . . ?
C8 C7 C20 111.58(14) . . ?
C14 C7 C20 105.38(13) . . ?
C2 C7 C20 109.42(14) . . ?
C8' C7' C14' 109.90(14) . . ?
C8' C7' C20' 111.52(15) . . ?
C14' C7' C20' 105.90(14) . . ?
C8' C7' C2' 109.35(13) . . ?
C14' C7' C2' 111.89(14) . . ?
C20' C7' C2' 108.25(14) . . ?
C8 C9 C10 121.09(17) . . ?
C8 C9 H9 119.5 . . ?
C10 C9 H9 119.5 . . ?
C10' C9' C8' 121.03(18) . . ?
C10' C9' H9' 119.5 . . ?
C8' C9' H9' 119.5 . . ?
C9 C8 C13 117.70(16) . . ?
C9 C8 C7 122.61(15) . . ?
C13 C8 C7 119.56(16) . . ?
C9' C8' C13' 117.85(17) . . ?
C9' C8' C7' 122.89(16) . . ?
C13' C8' C7' 119.26(16) . . ?
C11' C10' C9' 120.2(2) . . ?
C11' C10' H10' 119.9 . . ?
C9' C10' H10' 119.9 . . ?
C11 C10 C9 120.51(18) . . ?
C11 C10 H10 119.7 . . ?
C9 C10 H10 119.7 . . ?
C12 C11 C10 118.93(18) . . ?
C12 C11 H11 120.5 . . ?
C10 C11 H11 120.5 . . ?
C10' C11' C12' 119.27(18) . . ?
C10' C11' H11' 120.4 . . ?
C12' C11' H11' 120.4 . . ?
C11 C12 C13 120.65(17) . . ?
C11 C12 H12 119.7 . . ?
C13 C12 H12 119.7 . . ?
C13' C12' C11' 120.35(19) . . ?
C13' C12' H12' 119.8 . . ?
C11' C12' H12' 119.8 . . ?
C12 C13 C8 121.10(18) . . ?
C12 C13 H13 119.5 . . ?
C8 C13 H13 119.5 . . ?
C12' C13' C8' 121.20(18) . . ?
C12' C13' H13' 119.4 . . ?
C8' C13' H13' 119.4 . . ?
C15' C14' C19' 117.33(17) . . ?
C15' C14' C7' 122.97(16) . . ?
C19' C14' C7' 119.59(16) . . ?
C15 C14 C19 117.39(16) . . ?
C15 C14 C7 123.16(15) . . ?
C19 C14 C7 119.41(15) . . ?
C14 C15 C16 121.21(16) . . ?
C14 C15 H15 119.4 . . ?
C16 C15 H15 119.4 . . ?
C14' C15' C16' 120.90(18) . . ?
C14' C15' H15' 119.6 . . ?
C16' C15' H15' 119.6 . . ?
C17' C16' C15' 120.8(2) . . ?
C17' C16' H16' 119.6 . . ?
C15' C16' H16' 119.6 . . ?
C17 C16 C15 120.41(18) . . ?
C17 C16 H16 119.8 . . ?
C15 C16 H16 119.8 . . ?
C19 C18 C17 120.25(17) . . ?
C19 C18 H18 119.9 . . ?
C17 C18 H18 119.9 . . ?
C19' C18' C17' 120.6(2) . . ?
C19' C18' H18' 119.7 . . ?
C17' C18' H18' 119.7 . . ?
C16 C17 C18 119.29(18) . . ?
C16 C17 H17 120.4 . . ?
C18 C17 H17 120.4 . . ?
C16' C17' C18' 118.91(19) . . ?
C16' C17' H17' 120.5 . . ?
C18' C17' H17' 120.5 . . ?
C18 C19 C14 121.45(17) . . ?
C18 C19 H19 119.3 . . ?
C14 C19 H19 119.3 . . ?
C18' C19' C14' 121.45(19) . . ?
C18' C19' H19' 119.3 . . ?
C14' C19' H19' 119.3 . . ?
C7 C20 H20A 109.5 . . ?
C7 C20 H20B 109.5 . . ?
H20A C20 H20B 109.5 . . ?
C7 C20 H20C 109.5 . . ?
H20A C20 H20C 109.5 . . ?
H20B C20 H20C 109.5 . . ?
C7' C20' H20D 109.5 . . ?
C7' C20' H20E 109.5 . . ?
H20D C20' H20E 109.5 . . ?
C7' C20' H20F 109.5 . . ?
H20D C20' H20F 109.5 . . ?
H20E C20' H20F 109.5 . . ?
C28 C21 C22 110.03(14) . . ?
C28 C21 C6 108.04(14) . . ?
C22 C21 C6 112.68(15) . . ?
C28 C21 C34 111.96(16) . . ?
C22 C21 C34 104.81(14) . . ?
C6 C21 C34 109.37(14) . . ?
C28' C21' C22' 109.32(14) . . ?
C28' C21' C6' 110.42(13) . . ?
C22' C21' C6' 110.76(14) . . ?
C28' C21' C34' 111.13(14) . . ?
C22' C21' C34' 105.53(13) . . ?
C6' C21' C34' 109.59(14) . . ?
C27 C22 C23 116.90(17) . . ?
C27 C22 C21 122.84(16) . . ?
C23 C22 C21 120.00(16) . . ?
C27' C22' C23' 117.35(17) . . ?
C27' C22' C21' 123.32(16) . . ?
C23' C22' C21' 119.23(16) . . ?
C24' C23' C22' 121.85(18) . . ?
C24' C23' H23' 119.1 . . ?
C22' C23' H23' 119.1 . . ?
C24 C23 C22 121.62(19) . . ?
C24 C23 H23 119.2 . . ?
C22 C23 H23 119.2 . . ?
C23 C24 C25 120.75(19) . . ?
C23 C24 H24 119.6 . . ?
C25 C24 H24 119.6 . . ?
C25' C24' C23' 119.95(18) . . ?
C25' C24' H24' 120.0 . . ?
C23' C24' H24' 120.0 . . ?
C24 C25 C26 118.70(19) . . ?
C24 C25 H25 120.7 . . ?
C26 C25 H25 120.7 . . ?
C26' C25' C24' 119.17(19) . . ?
C26' C25' H25' 120.4 . . ?
C24' C25' H25' 120.4 . . ?
C25' C26' C27' 120.8(2) . . ?
C25' C26' H26' 119.6 . . ?
C27' C26' H26' 119.6 . . ?
C25 C26 C27 120.6(2) . . ?
C25 C26 H26 119.7 . . ?
C27 C26 H26 119.7 . . ?
C22 C27 C26 121.43(18) . . ?
C22 C27 H27 119.3 . . ?
C26 C27 H27 119.3 . . ?
C22' C27' C26' 120.86(18) . . ?
C22' C27' H27' 119.6 . . ?
C26' C27' H27' 119.6 . . ?
C29 C28 C33 118.01(18) . . ?
C29 C28 C21 123.06(17) . . ?
C33 C28 C21 118.93(16) . . ?
C29' C28' C33' 117.32(16) . . ?
C29' C28' C21' 122.28(15) . . ?
C33' C28' C21' 120.28(16) . . ?
C28 C29 C30 120.9(2) . . ?
C28 C29 H29 119.6 . . ?
C30 C29 H29 119.6 . . ?
C30' C29' C28' 121.45(18) . . ?
C30' C29' H29' 119.3 . . ?
C28' C29' H29' 119.3 . . ?
C31 C30 C29 120.5(2) . . ?
C31 C30 H30 119.7 . . ?
C29 C30 H30 119.7 . . ?
C31' C30' C29' 120.65(19) . . ?
C31' C30' H30' 119.7 . . ?
C29' C30' H30' 119.7 . . ?
C30 C31 C32 119.3(2) . . ?
C30 C31 H31 120.4 . . ?
C32 C31 H31 120.4 . . ?
C30' C31' C32' 118.75(18) . . ?
C30' C31' H31' 120.6 . . ?
C32' C31' H31' 120.6 . . ?
C33 C32 C31 120.3(2) . . ?
C33 C32 H32 119.9 . . ?
C31 C32 H32 119.9 . . ?
C33' C32' C31' 120.61(18) . . ?
C33' C32' H32' 119.7 . . ?
C31' C32' H32' 119.7 . . ?
C32 C33 C28 121.0(2) . . ?
C32 C33 H33 119.5 . . ?
C28 C33 H33 119.5 . . ?
C32' C33' C28' 121.20(18) . . ?
C32' C33' H33' 119.4 . . ?
C28' C33' H33' 119.4 . . ?
C21 C34 H34A 109.5 . . ?
C21 C34 H34B 109.5 . . ?
H34A C34 H34B 109.5 . . ?
C21 C34 H34C 109.5 . . ?
H34A C34 H34C 109.5 . . ?
H34B C34 H34C 109.5 . . ?
C21' C34' H34D 109.5 . . ?
C21' C34' H34E 109.5 . . ?
H34D C34' H34E 109.5 . . ?
C21' C34' H34F 109.5 . . ?
H34D C34' H34F 109.5 . . ?
H34E C34' H34F 109.5 . . ?
N2 C35 H35A 109.5 . . ?
N2 C35 H35B 109.5 . . ?
H35A C35 H35B 109.5 . . ?
N2 C35 H35C 109.5 . . ?
H35A C35 H35C 109.5 . . ?
H35B C35 H35C 109.5 . . ?
N4 C35' H35D 109.5 . . ?
N4 C35' H35E 109.5 . . ?
H35D C35' H35E 109.5 . . ?
N4 C35' H35F 109.5 . . ?
H35D C35' H35F 109.5 . . ?
H35E C35' H35F 109.5 . . ?
N2 C36 H36A 109.5 . . ?
N2 C36 H36B 109.5 . . ?
H36A C36 H36B 109.5 . . ?
N2 C36 H36C 109.5 . . ?
H36A C36 H36C 109.5 . . ?
H36B C36 H36C 109.5 . . ?
N4 C36' H36D 109.5 . . ?
N4 C36' H36E 109.5 . . ?
H36D C36' H36E 109.5 . . ?
N4 C36' H36F 109.5 . . ?
H36D C36' H36F 109.5 . . ?
H36E C36' H36F 109.5 . . ?

loop_
_geom_bond_atom_site_label_1
_geom_bond_atom_site_label_2
_geom_bond_distance
_geom_bond_site_symmetry_2
_geom_bond_publ_flag
P1 N1 1.5562(16) . ?
P1 N2 1.6502(19) . ?
C1' N3 1.397(2) . ?
C1' C6' 1.422(2) . ?
C1' C2' 1.424(2) . ?
C1 N1 1.401(2) . ?
C1 C6 1.421(2) . ?
C1 C2 1.424(2) . ?
P2 N3 1.5517(16) . ?
P2 N4 1.656(2) . ?
C2' C3' 1.397(2) . ?
C2' C7' 1.554(2) . ?
C2 C3 1.396(2) . ?
C2 C7 1.555(2) . ?
N2 C36 1.454(3) . ?
N2 C35 1.456(3) . ?
C3' C4' 1.386(2) . ?
C3' H3' 0.9500 . ?
C3 C4 1.386(3) . ?
C3 H3 0.9500 . ?
N4 C36' 1.450(3) . ?
N4 C35' 1.459(4) . ?
C4' C5' 1.387(2) . ?
C4' H4' 0.9500 . ?
C4 C5 1.389(3) . ?
C4 H4 0.9500 . ?
C6 C5 1.399(3) . ?
C6 C21 1.554(2) . ?
C6' C5' 1.397(2) . ?
C6' C21' 1.555(2) . ?
C5 H5 0.9500 . ?
C5' H5' 0.9500 . ?
C7 C8 1.542(2) . ?
C7 C14 1.546(2) . ?
C7 C20 1.558(2) . ?
C7' C8' 1.536(2) . ?
C7' C14' 1.549(2) . ?
C7' C20' 1.554(2) . ?
C9 C8 1.394(3) . ?
C9 C10 1.397(3) . ?
C9 H9 0.9500 . ?
C9' C10' 1.395(3) . ?
C9' C8' 1.395(3) . ?
C9' H9' 0.9500 . ?
C8 C13 1.403(2) . ?
C8' C13' 1.399(2) . ?
C10' C11' 1.387(3) . ?
C10' H10' 0.9500 . ?
C10 C11 1.388(3) . ?
C10 H10 0.9500 . ?
C11 C12 1.388(3) . ?
C11 H11 0.9500 . ?
C11' C12' 1.391(3) . ?
C11' H11' 0.9500 . ?
C12 C13 1.390(3) . ?
C12 H12 0.9500 . ?
C12' C13' 1.384(3) . ?
C12' H12' 0.9500 . ?
C13 H13 0.9500 . ?
C13' H13' 0.9500 . ?
C14' C15' 1.394(3) . ?
C14' C19' 1.408(3) . ?
C14 C15 1.392(2) . ?
C14 C19 1.405(2) . ?
C15 C16 1.394(3) . ?
C15 H15 0.9500 . ?
C15' C16' 1.398(3) . ?
C15' H15' 0.9500 . ?
C16' C17' 1.385(3) . ?
C16' H16' 0.9500 . ?
C16 C17 1.385(3) . ?
C16 H16 0.9500 . ?
C18 C19 1.386(3) . ?
C18 C17 1.386(3) . ?
C18 H18 0.9500 . ?
C18' C19' 1.383(3) . ?
C18' C17' 1.386(3) . ?
C18' H18' 0.9500 . ?
C17 H17 0.9500 . ?
C17' H17' 0.9500 . ?
C19 H19 0.9500 . ?
C19' H19' 0.9500 . ?
C20 H20A 0.9800 . ?
C20 H20B 0.9800 . ?
C20 H20C 0.9800 . ?
C20' H20D 0.9800 . ?
C20' H20E 0.9800 . ?
C20' H20F 0.9800 . ?
C21 C28 1.535(2) . ?
C21 C22 1.545(2) . ?
C21 C34 1.554(2) . ?
C21' C28' 1.541(2) . ?
C21' C22' 1.545(2) . ?
C21' C34' 1.560(2) . ?
C22 C27 1.391(3) . ?
C22 C23 1.408(3) . ?
C22' C27' 1.389(3) . ?
C22' C23' 1.400(2) . ?
C23' C24' 1.384(3) . ?
C23' H23' 0.9500 . ?
C23 C24 1.381(3) . ?
C23 H23 0.9500 . ?
C24 C25 1.384(3) . ?
C24 H24 0.9500 . ?
C24' C25' 1.383(3) . ?
C24' H24' 0.9500 . ?
C25 C26 1.387(3) . ?
C25 H25 0.9500 . ?
C25' C26' 1.382(3) . ?
C25' H25' 0.9500 . ?
C26' C27' 1.393(3) . ?
C26' H26' 0.9500 . ?
C26 C27 1.396(3) . ?
C26 H26 0.9500 . ?
C27 H27 0.9500 . ?
C27' H27' 0.9500 . ?
C28 C29 1.389(3) . ?
C28 C33 1.401(3) . ?
C28' C29' 1.394(3) . ?
C28' C33' 1.401(2) . ?
C29 C30 1.390(3) . ?
C29 H29 0.9500 . ?
C29' C30' 1.391(3) . ?
C29' H29' 0.9500 . ?
C30 C31 1.379(4) . ?
C30 H30 0.9500 . ?
C30' C31' 1.383(3) . ?
C30' H30' 0.9500 . ?
C31 C32 1.389(4) . ?
C31 H31 0.9500 . ?
C31' C32' 1.391(3) . ?
C31' H31' 0.9500 . ?
C32 C33 1.382(3) . ?
C32 H32 0.9500 . ?
C32' C33' 1.389(3) . ?
C32' H32' 0.9500 . ?
C33 H33 0.9500 . ?
C33' H33' 0.9500 . ?
C34 H34A 0.9800 . ?
C34 H34B 0.9800 . ?
C34 H34C 0.9800 . ?
C34' H34D 0.9800 . ?
C34' H34E 0.9800 . ?
C34' H34F 0.9800 . ?
C35 H35A 0.9800 . ?
C35 H35B 0.9800 . ?
C35 H35C 0.9800 . ?
C35' H35D 0.9800 . ?
C35' H35E 0.9800 . ?
C35' H35F 0.9800 . ?
C36 H36A 0.9800 . ?
C36 H36B 0.9800 . ?
C36 H36C 0.9800 . ?
C36' H36D 0.9800 . ?
C36' H36E 0.9800 . ?
C36' H36F 0.9800 . ?
